data_7242826
loop_
_publ_author_name
'Yin, Jia-Jia'
'Lu, Tian-Qi'
'Chen, Cheng'
'Shi, Hai-Yan'
'Zhuang, Gui-Lin'
'Zheng, Jun'
'Fang, Xiaolong'
'Zheng, Xiu-Ying'

_publ_section_title
;
 A new family of decanuclear Ln7Cr3 clusters exhibiting a magnetocaloric
 effect
;
_journal_issue 28
_journal_name_full 'RSC Advances'
_journal_page_first 17346
_journal_page_last 17351
_journal_paper_doi 10.1039/D1RA02734D
_journal_volume 11
_journal_year 2021
_chemical_formula_moiety 'C22 H42 Cr2 Dy5 O41, 2(Cl O4)'
_chemical_formula_sum 'C22 H114 Cl7 Cr2 Dy5 O90'
_chemical_formula_weight 2983.78
_space_group_crystal_system orthorhombic
_space_group_IT_number 60
_space_group_name_Hall '-P 2n 2ab'
_space_group_name_H-M_alt 'P b c n'
_atom_sites_solution_hydrogens mixed
_audit_block_doi 10.5517/ccdc.csd.cc23y8gt
_audit_creation_date 2019-12-05
_audit_creation_method
;
Olex2 1.2
(compiled 2018.05.29 svn.r3508 for OlexSys, GUI svn.r5506)
;
_audit_update_record
;
2019-12-06 deposited with the CCDC.	2021-05-05 downloaded from the CCDC.
;
_cell_angle_alpha 90
_cell_angle_beta 90
_cell_angle_gamma 90
_cell_formula_units_Z 4
_cell_length_a 19.3983(8)
_cell_length_b 23.5501(12)
_cell_length_c 18.7638(7)
_cell_measurement_reflns_used 14130
_cell_measurement_temperature 150
_cell_measurement_theta_max 68.24
_cell_measurement_theta_min 3.75
_cell_volume 8571.9(6)
_computing_molecular_graphics 'Olex2 (Dolomanov et al., 2009)'
_computing_publication_material 'Olex2 (Dolomanov et al., 2009)'
_computing_structure_refinement 'XL (Sheldrick, 2008)'
_computing_structure_solution 'SHELXT 2018/2 (Sheldrick, 2018)'
_diffrn_ambient_temperature 150
_diffrn_measured_fraction_theta_full 0.987
_diffrn_measured_fraction_theta_max 0.979
_diffrn_measurement_device_type 'STOE STADIVARI'
_diffrn_radiation_type CuK\a
_diffrn_radiation_wavelength 1.54186
_diffrn_reflns_av_R_equivalents 0.0967
_diffrn_reflns_av_unetI/netI 0.0931
_diffrn_reflns_Laue_measured_fraction_full 0.987
_diffrn_reflns_Laue_measured_fraction_max 0.979
_diffrn_reflns_limit_h_max 19
_diffrn_reflns_limit_h_min -23
_diffrn_reflns_limit_k_max 28
_diffrn_reflns_limit_k_min -25
_diffrn_reflns_limit_l_max 11
_diffrn_reflns_limit_l_min -22
_diffrn_reflns_number 31347
_diffrn_reflns_point_group_measured_fraction_full 0.987
_diffrn_reflns_point_group_measured_fraction_max 0.979
_diffrn_reflns_theta_full 67.686
_diffrn_reflns_theta_max 68.272
_diffrn_reflns_theta_min 3.754
_diffrn_source 'GeniX 3D HF Cu'
_exptl_absorpt_coefficient_mu 28.194
_exptl_absorpt_correction_T_max 0.5967
_exptl_absorpt_correction_T_min 0.0144
_exptl_absorpt_correction_type multi-scan
_exptl_absorpt_process_details
;
STOE X-Red32, absorption correction by Gaussian integration, analogous to
P. Coppens, "The Evaluation of Absorption and Extinction in Single-Crystal
Structure Analysis", published in: F. R. Ahmed (Editor), "Crystallographic
Computing", Munksgaard, Copenhagen (1970), 255 - 270.
Afterwards scaling of reflection intensities was performed within STOE LANA.
J. Koziskova, F. Hahn, J. Richter, J. Kozisek, "Comparison of different
absorption corrections on the model structure of tetrakis(\m~2~-acetato)-
diaqua-di-copper(II)", Acta Chimica Slovaca, vol. 9, no. 2, 2016, pp. 136 - 140.
;
_exptl_crystal_colour purple
_exptl_crystal_density_diffrn 2.312
_exptl_crystal_description block
_exptl_crystal_F_000 5852
_exptl_crystal_size_max 0.7
_exptl_crystal_size_mid 0.6
_exptl_crystal_size_min 0.3
_platon_squeeze_details
;
;
_refine_diff_density_max 2.109
_refine_diff_density_min -1.111
_refine_diff_density_rms 0.243
_refine_ls_extinction_method none
_refine_ls_goodness_of_fit_ref 1.002
_refine_ls_hydrogen_treatment mixed
_refine_ls_matrix_type full
_refine_ls_number_parameters 369
_refine_ls_number_reflns 7705
_refine_ls_number_restraints 12
_refine_ls_restrained_S_all 1.002
_refine_ls_R_factor_all 0.1084
_refine_ls_R_factor_gt 0.0673
_refine_ls_shift/su_max 0.001
_refine_ls_shift/su_mean 0.000
_refine_ls_structure_factor_coef Fsqd
_refine_ls_weighting_details 'w=1/[\s^2^(Fo^2^)+(0.1168P)^2^] where P=(Fo^2^+2Fc^2^)/3'
_refine_ls_weighting_scheme calc
_refine_ls_wR_factor_gt 0.1663
_refine_ls_wR_factor_ref 0.1891
_reflns_Friedel_coverage 0.000
_reflns_number_gt 5105
_reflns_number_total 7705
_reflns_threshold_expression 'I > 2\s(I)'
_cod_data_source_file d1ra02734d2.cif
_cod_data_source_block Dy5Cr2
_cod_database_code 7242826
_shelx_shelxl_version_number 2014/7
_shelx_space_group_comment
;
The symmetry employed for this shelxl refinement is uniquely defined
by the following loop, which should always be used as a source of
symmetry information in preference to the above space-group names.
They are only intended as comments.
;
_olex2_refinement_description
;
1. Fixed Uiso
 At 1.2 times of:
  All C(H,H) groups, H12 of O12, H13 of O13, H11 of O11, H9 of O9
 At 1.5 times of:
  All C(H,H,H) groups, H10 of O10
2. Uiso/Uaniso restraints and constraints
Uanis(C1) \\sim Ueq, Uanis(O11) \\sim Ueq: with sigma of 0.01 and sigma for
terminal atoms of 0.02
3.a Ternary CH refined with riding coordinates:
 O11(H11), O12(H12), O13(H13)
3.b Secondary CH2 refined with riding coordinates:
 C8(H8A,H8B), C0AA(H0AA,H0AB)
3.c Aromatic/amide H refined with riding coordinates:
 O9(H9)
3.d Idealised Me refined as rotating group:
 C2(H2A,H2B,H2C), C4(H4A,H4B,H4C), C6(H6A,H6B,H6C), C11(H11A,H11B,H11C)
;
_platon_dy5cr2_details
;
Because of disorder, 7 ClO4- and 21 water molecules were omited. 
This valueis calculated based upon elemental analysis data,
and TGA data.
;
_platon_squeeze_void_probe_radius 1.20
_olex2_submission_special_instructions 'No special instructions were received'

loop_
_space_group_symop_operation_xyz
'x, y, z'
'-x+1/2, -y+1/2, z+1/2'
'-x, y, -z+1/2'
'x+1/2, -y+1/2, -z'
'-x, -y, -z'
'x-1/2, y-1/2, -z-1/2'
'x, -y, z-1/2'
'-x-1/2, y-1/2, z'

loop_
_atom_site_label
_atom_site_type_symbol
_atom_site_fract_x
_atom_site_fract_y
_atom_site_fract_z
_atom_site_U_iso_or_equiv
_atom_site_adp_type
_atom_site_occupancy
_atom_site_site_symmetry_order
_atom_site_calc_flag
_atom_site_refinement_flags_posn
_atom_site_refinement_flags_adp
_atom_site_refinement_flags_occupancy
_atom_site_disorder_assembly
_atom_site_disorder_group
Dy1 Dy 0.5000 0.41845(4) 0.7500 0.0143(2) Uani 1 2 d S T P . .
Dy2 Dy 0.55498(3) 0.27226(3) 0.66159(3) 0.01359(18) Uani 1 1 d . . . . .
Dy3 Dy 0.66113(4) 0.17378(3) 0.48181(4) 0.0181(2) Uani 1 1 d . . . . .
Cr1 Cr 0.61306(9) 0.31846(7) 0.82362(9) 0.0124(4) Uani 1 1 d . . . . .
O1 O 0.5986(4) 0.4551(4) 0.8049(4) 0.0234(19) Uani 1 1 d . . . . .
O1W O 0.4395(4) 0.4482(4) 0.8565(4) 0.025(2) Uani 1 1 d . . . . .
O2 O 0.6639(4) 0.3870(3) 0.8540(4) 0.0192(18) Uani 1 1 d . . . . .
O2W O 0.5000 0.5206(5) 0.7500 0.027(3) Uani 1 2 d S T P . .
O3 O 0.6708(4) 0.2452(4) 0.6935(4) 0.026(2) Uani 1 1 d . . . . .
O3W O 0.5513(5) 0.1711(4) 0.6625(4) 0.029(2) Uani 1 1 d . . . . .
O4 O 0.7025(4) 0.2839(4) 0.7973(4) 0.0198(19) Uani 1 1 d . . . . .
O4W O 0.7015(5) 0.1632(4) 0.5999(5) 0.031(2) Uani 1 1 d . . . . .
O5 O 0.6263(4) 0.2833(3) 0.9202(4) 0.0162(17) Uani 1 1 d . . . . .
O5W O 0.5420(5) 0.1608(4) 0.4965(5) 0.032(2) Uani 1 1 d . . . . .
O6 O 0.5194(4) 0.2513(4) 0.9382(4) 0.0184(18) Uani 1 1 d . . . . .
O6W O 0.6685(5) 0.1390(5) 0.3624(5) 0.044(3) Uani 1 1 d . . . . .
O7 O 0.6046(4) 0.3406(3) 0.5809(4) 0.0187(18) Uani 1 1 d . . . . .
O7W O 0.7696(4) 0.1298(4) 0.4751(4) 0.027(2) Uani 1 1 d . . . . .
O8 O 0.6262(4) 0.2526(3) 0.5482(4) 0.0146(17) Uani 1 1 d . . . . .
O8W O 0.6410(5) 0.0754(4) 0.4988(6) 0.045(3) Uani 1 1 d . . . . .
O9 O 0.7413(4) 0.2463(3) 0.4595(5) 0.024(2) Uani 1 1 d . . . . .
H9 H 0.7866 0.2338 0.4543 0.029 Uiso 1 1 calc R . . . .
O10 O 0.6122(5) 0.2431(4) 0.4036(5) 0.030(2) Uani 1 1 d . . . . .
H10 H 0.586(8) 0.227(7) 0.364(8) 0.045 Uiso 1 1 d R . . . .
O11 O 0.5577(4) 0.2543(3) 0.7886(4) 0.0156(17) Uani 1 1 d . U . . .
H11 H 0.5766 0.2170 0.8012 0.019 Uiso 1 1 calc R . . . .
O12 O 0.5947(4) 0.3500(3) 0.7296(4) 0.0168(17) Uani 1 1 d . . . . .
H12 H 0.6355 0.3680 0.7086 0.020 Uiso 1 1 calc R . . . .
O13 O 0.5227(4) 0.3504(3) 0.8467(4) 0.0152(17) Uani 1 1 d . . . . .
H13 H 0.5218 0.3683 0.8938 0.018 Uiso 1 1 calc R . . . .
C1 C 0.6522(6) 0.4393(5) 0.8366(6) 0.019(3) Uani 1 1 d . U . . .
C2 C 0.7066(7) 0.4810(6) 0.8517(8) 0.038(4) Uani 1 1 d . . . . .
H2A H 0.7141 0.4831 0.9022 0.057 Uiso 1 1 calc GR . . . .
H2B H 0.6927 0.5176 0.8342 0.057 Uiso 1 1 calc GR . . . .
H2C H 0.7485 0.4696 0.8285 0.057 Uiso 1 1 calc GR . . . .
C3 C 0.7148(7) 0.2535(6) 0.7413(6) 0.029(3) Uani 1 1 d . . . . .
C4 C 0.7845(8) 0.2284(7) 0.7358(7) 0.037(4) Uani 1 1 d . . . . .
H4A H 0.8134 0.2527 0.7076 0.055 Uiso 1 1 calc GR . . . .
H4B H 0.7815 0.1918 0.7136 0.055 Uiso 1 1 calc GR . . . .
H4C H 0.8039 0.2245 0.7826 0.055 Uiso 1 1 calc GR . . . .
C5 C 0.5798(6) 0.2602(5) 0.9582(6) 0.020(3) Uani 1 1 d . . . . .
C6 C 0.6004(7) 0.2409(7) 1.0300(6) 0.030(3) Uani 1 1 d . . . . .
H6A H 0.6194 0.2033 1.0269 0.046 Uiso 1 1 calc GR . . . .
H6B H 0.5608 0.2404 1.0606 0.046 Uiso 1 1 calc GR . . . .
H6C H 0.6344 0.2663 1.0490 0.046 Uiso 1 1 calc GR . . . .
C7 C 0.6300(6) 0.3052(5) 0.5360(6) 0.015(2) Uani 1 1 d . . . . .
C8 C 0.7323(7) 0.3069(5) 0.4524(6) 0.021(3) Uani 1 1 d . . . . .
H8A H 0.7462 0.3184 0.4049 0.026 Uiso 1 1 calc R . . . .
H8B H 0.7620 0.3260 0.4863 0.026 Uiso 1 1 calc R . . . .
C0AA C 0.6098(7) 0.3037(6) 0.4080(6) 0.023(3) Uani 1 1 d . . . . .
H0AA H 0.5630 0.3157 0.4179 0.028 Uiso 1 1 calc R . . . .
H0AB H 0.6233 0.3199 0.3625 0.028 Uiso 1 1 calc R . . . .
C10 C 0.6568(6) 0.3257(5) 0.4652(6) 0.018(3) Uani 1 1 d . . . . .
C11 C 0.6574(8) 0.3904(5) 0.4613(7) 0.029(3) Uani 1 1 d . . . . .
H11A H 0.6111 0.4041 0.4559 0.044 Uiso 1 1 calc GR . . . .
H11B H 0.6845 0.4023 0.4212 0.044 Uiso 1 1 calc GR . . . .
H11C H 0.6769 0.4055 0.5043 0.044 Uiso 1 1 calc GR . . . .
Cl1 Cl 0.93122(17) 0.08132(14) 0.53860(16) 0.0301(7) Uani 1 1 d . . . . .
O14 O 0.9710(6) 0.1128(6) 0.4905(5) 0.056(3) Uani 1 1 d . . . . .
O15 O 0.8974(6) 0.0374(5) 0.5020(7) 0.060(3) Uani 1 1 d . . . . .
O16 O 0.9734(6) 0.0595(5) 0.5936(6) 0.055(3) Uani 1 1 d . . . . .
O17 O 0.8815(6) 0.1198(6) 0.5698(6) 0.063(3) Uani 1 1 d . . . . .

loop_
_atom_site_aniso_label
_atom_site_aniso_U_11
_atom_site_aniso_U_22
_atom_site_aniso_U_33
_atom_site_aniso_U_23
_atom_site_aniso_U_13
_atom_site_aniso_U_12
Dy1 0.0108(5) 0.0127(4) 0.0194(5) 0.000 -0.0024(4) 0.000
Dy2 0.0095(3) 0.0144(3) 0.0169(3) -0.0005(3) 0.0005(3) 0.0013(3)
Dy3 0.0141(4) 0.0172(4) 0.0231(4) -0.0016(3) 0.0031(3) 0.0019(3)
Cr1 0.0067(9) 0.0144(9) 0.0162(8) 0.0020(7) -0.0004(7) 0.0001(8)
O1 0.023(5) 0.018(4) 0.029(5) 0.001(4) -0.007(4) -0.003(4)
O1W 0.023(5) 0.033(5) 0.019(4) -0.003(4) 0.000(4) -0.002(4)
O2 0.015(4) 0.017(4) 0.026(4) 0.000(3) -0.005(4) -0.002(4)
O2W 0.037(8) 0.011(6) 0.033(6) 0.000 -0.011(6) 0.000
O3 0.025(5) 0.035(5) 0.019(4) -0.006(4) -0.001(4) 0.006(4)
O3W 0.034(6) 0.022(5) 0.031(5) 0.003(4) 0.006(4) 0.001(4)
O4 0.012(4) 0.029(5) 0.018(4) -0.003(4) 0.004(3) 0.005(4)
O4W 0.029(5) 0.031(5) 0.033(5) 0.009(4) 0.000(4) 0.020(4)
O5 0.019(5) 0.019(4) 0.010(4) 0.008(3) 0.000(3) 0.000(4)
O5W 0.021(5) 0.021(5) 0.055(6) -0.009(4) 0.002(4) -0.002(4)
O6 0.015(5) 0.026(4) 0.015(4) -0.004(3) -0.001(3) -0.001(4)
O6W 0.048(7) 0.045(6) 0.038(5) -0.013(5) -0.006(5) 0.024(5)
O7 0.014(4) 0.017(4) 0.025(4) 0.000(3) 0.001(4) 0.004(4)
O7W 0.016(5) 0.023(5) 0.042(5) -0.005(4) 0.014(4) 0.009(4)
O8 0.010(4) 0.015(4) 0.018(4) 0.008(3) 0.005(3) -0.002(3)
O8W 0.034(6) 0.028(5) 0.072(7) 0.000(5) 0.011(5) -0.003(5)
O9 0.015(5) 0.014(4) 0.045(5) 0.014(4) 0.011(4) 0.005(4)
O10 0.033(6) 0.019(5) 0.038(5) -0.002(4) -0.012(5) 0.000(4)
O11 0.006(4) 0.013(4) 0.028(4) 0.000(3) -0.004(3) 0.004(3)
O12 0.009(4) 0.024(4) 0.017(4) 0.001(3) -0.003(3) -0.007(4)
O13 0.015(4) 0.012(4) 0.019(4) 0.001(3) -0.002(3) 0.000(3)
C1 0.021(6) 0.029(6) 0.008(5) -0.005(4) -0.003(5) -0.007(5)
C2 0.022(8) 0.020(7) 0.071(10) 0.011(7) -0.018(7) -0.008(6)
C3 0.031(8) 0.037(8) 0.020(7) -0.001(6) -0.010(6) 0.012(7)
C4 0.041(9) 0.054(10) 0.016(6) 0.004(6) 0.003(6) 0.027(8)
C5 0.014(7) 0.018(6) 0.028(7) -0.002(5) -0.012(5) 0.004(5)
C6 0.022(7) 0.051(9) 0.018(6) 0.010(6) -0.006(6) -0.007(7)
C7 0.016(6) 0.019(6) 0.012(5) -0.005(5) 0.002(5) -0.001(5)
C8 0.024(7) 0.023(6) 0.018(6) 0.002(5) -0.005(5) 0.010(6)
C0AA 0.026(8) 0.036(7) 0.008(5) -0.002(5) 0.001(5) 0.008(6)
C10 0.011(6) 0.012(6) 0.032(7) -0.001(5) 0.005(5) -0.003(5)
C11 0.039(9) 0.021(7) 0.028(7) 0.002(6) 0.003(6) -0.008(7)
Cl1 0.0266(18) 0.0284(16) 0.0352(17) 0.0111(14) 0.0023(14) 0.0016(15)
O14 0.040(7) 0.090(10) 0.039(6) 0.025(6) -0.007(5) -0.008(7)
O15 0.046(7) 0.040(7) 0.094(9) -0.013(6) -0.023(7) -0.002(6)
O16 0.044(7) 0.061(8) 0.060(7) 0.020(6) -0.006(6) -0.001(6)
O17 0.044(7) 0.071(9) 0.074(8) -0.010(7) -0.006(6) 0.010(7)

loop_
_atom_type_symbol
_atom_type_description
_atom_type_scat_dispersion_real
_atom_type_scat_dispersion_imag
_atom_type_scat_source
C C 0.0181 0.0091 'International Tables Vol C Tables 4.2.6.8 and 6.1.1.4'
H H 0.0000 0.0000 'International Tables Vol C Tables 4.2.6.8 and 6.1.1.4'
Cl Cl 0.3639 0.7018 'International Tables Vol C Tables 4.2.6.8 and 6.1.1.4'
Cr Cr -0.1635 2.4439 'International Tables Vol C Tables 4.2.6.8 and 6.1.1.4'
Dy Dy -9.8046 9.8477 'International Tables Vol C Tables 4.2.6.8 and 6.1.1.4'
O O 0.0492 0.0322 'International Tables Vol C Tables 4.2.6.8 and 6.1.1.4'

loop_
_citation_id
_citation_doi
_citation_year
1 10.1021/acs.inorgchem.9b03308 2020

loop_
_geom_angle_atom_site_label_1
_geom_angle_atom_site_label_2
_geom_angle_atom_site_label_3
_geom_angle
_geom_angle_site_symmetry_1
_geom_angle_site_symmetry_3
_geom_angle_publ_flag
Dy2 Dy1 Dy2 59.61(2) 3_656 . ?
O1 Dy1 Dy2 106.5(2) . . ?
O1 Dy1 Dy2 110.8(2) 3_656 . ?
O1 Dy1 Dy2 110.8(2) . 3_656 ?
O1 Dy1 Dy2 106.5(2) 3_656 3_656 ?
O1 Dy1 O1 136.7(4) . 3_656 ?
O1 Dy1 O1W 85.8(3) . . ?
O1 Dy1 O1W 82.0(3) . 3_656 ?
O1 Dy1 O1W 85.8(3) 3_656 3_656 ?
O1 Dy1 O1W 82.0(3) 3_656 . ?
O1 Dy1 O2W 68.3(2) 3_656 . ?
O1 Dy1 O2W 68.3(2) . . ?
O1 Dy1 O12 72.6(3) 3_656 3_656 ?
O1 Dy1 O12 72.6(3) . . ?
O1 Dy1 O12 141.2(3) 3_656 . ?
O1 Dy1 O12 141.2(3) . 3_656 ?
O1 Dy1 O13 135.4(3) 3_656 . ?
O1 Dy1 O13 76.7(3) . . ?
O1 Dy1 O13 135.4(3) . 3_656 ?
O1 Dy1 O13 76.7(3) 3_656 3_656 ?
O1W Dy1 Dy2 136.6(2) . . ?
O1W Dy1 Dy2 136.6(2) 3_656 3_656 ?
O1W Dy1 Dy2 77.0(2) 3_656 . ?
O1W Dy1 Dy2 77.0(2) . 3_656 ?
O1W Dy1 O1W 146.4(4) . 3_656 ?
O1W Dy1 O12 132.6(3) . . ?
O1W Dy1 O12 72.6(3) . 3_656 ?
O1W Dy1 O12 132.6(3) 3_656 3_656 ?
O1W Dy1 O12 72.6(3) 3_656 . ?
O1W Dy1 O13 70.5(3) . . ?
O1W Dy1 O13 70.5(3) 3_656 3_656 ?
O1W Dy1 O13 135.2(3) 3_656 . ?
O1W Dy1 O13 135.2(3) . 3_656 ?
O2W Dy1 Dy2 150.195(11) . 3_656 ?
O2W Dy1 Dy2 150.195(11) . . ?
O2W Dy1 O1W 73.2(2) . . ?
O2W Dy1 O1W 73.2(2) . 3_656 ?
O2W Dy1 O12 130.66(18) . 3_656 ?
O2W Dy1 O12 130.66(18) . . ?
O2W Dy1 O13 130.67(17) . 3_656 ?
O2W Dy1 O13 130.67(17) . . ?
O12 Dy1 Dy2 33.92(17) . . ?
O12 Dy1 Dy2 72.48(18) . 3_656 ?
O12 Dy1 Dy2 72.48(18) 3_656 . ?
O12 Dy1 Dy2 33.92(17) 3_656 3_656 ?
O12 Dy1 O12 98.7(4) 3_656 . ?
O13 Dy1 Dy2 72.21(18) . . ?
O13 Dy1 Dy2 72.22(18) 3_656 3_656 ?
O13 Dy1 Dy2 34.35(18) . 3_656 ?
O13 Dy1 Dy2 34.35(18) 3_656 . ?
O13 Dy1 O12 63.7(2) 3_656 3_656 ?
O13 Dy1 O12 66.0(2) 3_656 . ?
O13 Dy1 O12 66.0(2) . 3_656 ?
O13 Dy1 O12 63.7(2) . . ?
O13 Dy1 O13 98.7(3) . 3_656 ?
Cr1 Dy2 Cr1 98.02(5) . 3_656 ?
O3 Dy2 Cr1 63.65(19) . . ?
O3 Dy2 Cr1 160.81(19) . 3_656 ?
O3 Dy2 O6 134.1(3) . 3_656 ?
O3 Dy2 O8 70.0(3) . . ?
O3 Dy2 O11 134.5(3) . 3_656 ?
O3 Dy2 O11 71.9(3) . . ?
O3 Dy2 C7 78.7(3) . . ?
O3W Dy2 Cr1 106.7(2) . 3_656 ?
O3W Dy2 Cr1 108.8(2) . . ?
O3W Dy2 O3 76.2(3) . . ?
O3W Dy2 O6 77.5(3) . 3_656 ?
O3W Dy2 O7 133.1(3) . . ?
O3W Dy2 O8 80.9(3) . . ?
O3W Dy2 O11 78.2(3) . 3_656 ?
O3W Dy2 O11 79.6(3) . . ?
O3W Dy2 O13 138.9(3) . 3_656 ?
O3W Dy2 C7 106.9(3) . . ?
O6 Dy2 Cr1 64.02(19) 3_656 3_656 ?
O6 Dy2 Cr1 162.02(19) 3_656 . ?
O6 Dy2 O8 69.1(3) 3_656 . ?
O6 Dy2 O11 137.8(3) 3_656 . ?
O6 Dy2 O11 73.9(3) 3_656 3_656 ?
O6 Dy2 C7 73.8(3) 3_656 . ?
O7 Dy2 Cr1 102.38(19) . . ?
O7 Dy2 Cr1 102.57(19) . 3_656 ?
O7 Dy2 O3 87.7(3) . . ?
O7 Dy2 O6 83.5(3) . 3_656 ?
O7 Dy2 O8 52.2(2) . . ?
O7 Dy2 O11 136.6(3) . . ?
O7 Dy2 O11 136.2(3) . 3_656 ?
O7 Dy2 C7 26.2(3) . . ?
O8 Dy2 Cr1 127.90(18) . . ?
O8 Dy2 Cr1 129.00(17) . 3_656 ?
O8 Dy2 C7 26.0(3) . . ?
O11 Dy2 Cr1 89.81(18) . 3_656 ?
O11 Dy2 Cr1 33.72(18) 3_656 3_656 ?
O11 Dy2 Cr1 90.58(18) 3_656 . ?
O11 Dy2 Cr1 34.25(18) . . ?
O11 Dy2 O8 140.3(2) . . ?
O11 Dy2 O8 140.6(3) 3_656 . ?
O11 Dy2 O11 66.9(3) 3_656 . ?
O11 Dy2 C7 147.4(3) . . ?
O11 Dy2 C7 145.3(3) 3_656 . ?
O12 Dy2 Cr1 91.16(19) . 3_656 ?
O12 Dy2 Cr1 33.43(18) . . ?
O12 Dy2 O3 76.5(3) . . ?
O12 Dy2 O3W 141.4(3) . . ?
O12 Dy2 O6 140.5(3) . 3_656 ?
O12 Dy2 O7 72.0(3) . . ?
O12 Dy2 O8 114.2(3) . . ?
O12 Dy2 O11 102.9(3) . 3_656 ?
O12 Dy2 O11 66.2(3) . . ?
O12 Dy2 O13 69.1(3) . 3_656 ?
O12 Dy2 C7 93.9(3) . . ?
O13 Dy2 Cr1 33.25(19) 3_656 3_656 ?
O13 Dy2 Cr1 91.18(18) 3_656 . ?
O13 Dy2 O3 144.1(3) 3_656 . ?
O13 Dy2 O6 74.3(3) 3_656 3_656 ?
O13 Dy2 O7 72.3(3) 3_656 . ?
O13 Dy2 O8 115.1(2) 3_656 . ?
O13 Dy2 O11 65.7(3) 3_656 3_656 ?
O13 Dy2 O11 102.3(3) 3_656 . ?
O13 Dy2 C7 93.3(3) 3_656 . ?
C7 Dy2 Cr1 117.3(2) . 3_656 ?
C7 Dy2 Cr1 118.4(2) . . ?
O4W Dy3 O6W 145.4(3) . . ?
O4W Dy3 O8W 79.9(4) . . ?
O4W Dy3 O10 141.1(3) . . ?
O5W Dy3 O4W 101.7(3) . . ?
O5W Dy3 O6W 97.1(3) . . ?
O5W Dy3 O7W 146.2(3) . . ?
O5W Dy3 O8W 72.2(3) . . ?
O5W Dy3 O9 140.2(3) . . ?
O5W Dy3 O10 76.7(3) . . ?
O6W Dy3 O10 71.5(3) . . ?
O7W Dy3 O4W 73.0(3) . . ?
O7W Dy3 O6W 75.2(3) . . ?
O7W Dy3 O8W 74.0(3) . . ?
O7W Dy3 O10 128.6(3) . . ?
O8 Dy3 O4W 71.3(3) . . ?
O8 Dy3 O5W 75.8(3) . . ?
O8 Dy3 O6W 142.1(3) . . ?
O8 Dy3 O7W 129.7(3) . . ?
O8 Dy3 O8W 131.1(3) . . ?
O8 Dy3 O9 73.1(3) . . ?
O8 Dy3 O10 70.7(3) . . ?
O8W Dy3 O6W 78.6(4) . . ?
O8W Dy3 O10 133.2(4) . . ?
O9 Dy3 O4W 91.4(3) . . ?
O9 Dy3 O6W 92.4(4) . . ?
O9 Dy3 O7W 73.6(3) . . ?
O9 Dy3 O8W 147.5(3) . . ?
O9 Dy3 O10 69.9(3) . . ?
Dy2 Cr1 Dy2 70.10(4) . 3_656 ?
O2 Cr1 Dy2 135.0(2) . 3_656 ?
O2 Cr1 Dy2 132.9(2) . . ?
O2 Cr1 O4 88.3(3) . . ?
O2 Cr1 O5 90.8(3) . . ?
O4 Cr1 Dy2 136.0(3) . 3_656 ?
O4 Cr1 Dy2 86.3(2) . . ?
O4 Cr1 O5 86.8(3) . . ?
O5 Cr1 Dy2 85.3(2) . 3_656 ?
O5 Cr1 Dy2 135.5(2) . . ?
O11 Cr1 Dy2 43.9(2) . . ?
O11 Cr1 Dy2 43.0(2) . 3_656 ?
O11 Cr1 O2 175.3(3) . . ?
O11 Cr1 O4 94.5(3) . . ?
O11 Cr1 O5 93.1(3) . . ?
O12 Cr1 Dy2 41.9(2) . . ?
O12 Cr1 Dy2 91.2(2) . 3_656 ?
O12 Cr1 O2 92.3(3) . . ?
O12 Cr1 O4 95.2(3) . . ?
O12 Cr1 O5 176.4(3) . . ?
O12 Cr1 O11 83.7(3) . . ?
O12 Cr1 O13 83.7(3) . . ?
O13 Cr1 Dy2 91.3(2) . . ?
O13 Cr1 Dy2 41.9(2) . 3_656 ?
O13 Cr1 O2 94.0(3) . . ?
O13 Cr1 O4 177.4(3) . . ?
O13 Cr1 O5 94.2(3) . . ?
O13 Cr1 O11 83.1(3) . . ?
C1 O1 Dy1 141.1(8) . . ?
C1 O2 Cr1 128.1(7) . . ?
C3 O3 Dy2 140.6(8) . . ?
C3 O4 Cr1 126.4(8) . . ?
C5 O5 Cr1 126.3(7) . . ?
C5 O6 Dy2 139.5(8) . 3_656 ?
C7 O7 Dy2 97.7(7) . . ?
Dy3 O8 Dy2 137.6(3) . . ?
C7 O8 Dy2 90.2(7) . . ?
C7 O8 Dy3 131.8(7) . . ?
C8 O9 Dy3 130.9(7) . . ?
C0AA O10 Dy3 131.2(7) . . ?
Dy2 O11 Dy2 109.3(3) 3_656 . ?
Cr1 O11 Dy2 103.3(3) . 3_656 ?
Cr1 O11 Dy2 101.9(3) . . ?
Dy2 O12 Dy1 110.3(3) . . ?
Cr1 O12 Dy1 104.1(3) . . ?
Cr1 O12 Dy2 104.7(3) . . ?
Dy2 O13 Dy1 110.0(3) 3_656 . ?
Cr1 O13 Dy1 104.3(3) . . ?
Cr1 O13 Dy2 104.8(3) . 3_656 ?
O1 C1 O2 123.2(11) . . ?
O1 C1 C2 119.2(12) . . ?
O2 C1 C2 117.5(11) . . ?
O3 C3 O4 122.7(12) . . ?
O3 C3 C4 120.8(12) . . ?
O4 C3 C4 116.5(11) . . ?
O5 C5 C6 116.8(11) . . ?
O6 C5 O5 124.6(11) . . ?
O6 C5 C6 118.5(12) . . ?
O7 C7 Dy2 56.1(5) . . ?
O7 C7 C10 120.3(10) . . ?
O8 C7 Dy2 63.7(6) . . ?
O8 C7 O7 119.7(10) . . ?
O8 C7 C10 119.6(10) . . ?
C10 C7 Dy2 169.7(8) . . ?
O9 C8 C10 112.6(10) . . ?
O10 C0AA C10 111.5(10) . . ?
C7 C10 C8 111.8(10) . . ?
C7 C10 C11 111.4(10) . . ?
C0AA C10 C7 108.1(10) . . ?
C0AA C10 C8 111.3(10) . . ?
C0AA C10 C11 108.4(10) . . ?
C11 C10 C8 105.8(10) . . ?
O14 Cl1 O15 109.5(8) . . ?
O14 Cl1 O16 110.1(7) . . ?
O14 Cl1 O17 107.2(8) . . ?
O15 Cl1 O16 111.1(7) . . ?
O15 Cl1 O17 110.3(7) . . ?
O16 Cl1 O17 108.6(7) . . ?

loop_
_geom_bond_atom_site_label_1
_geom_bond_atom_site_label_2
_geom_bond_distance
_geom_bond_site_symmetry_2
_geom_bond_publ_flag
Dy1 Dy2 3.9676(10) 3_656 ?
Dy1 Dy2 3.9676(10) . ?
Dy1 O1 2.338(8) . ?
Dy1 O1 2.338(8) 3_656 ?
Dy1 O1W 2.421(8) 3_656 ?
Dy1 O1W 2.421(8) . ?
Dy1 O2W 2.405(11) . ?
Dy1 O12 2.473(8) . ?
Dy1 O12 2.473(8) 3_656 ?
Dy1 O13 2.461(7) 3_656 ?
Dy1 O13 2.461(7) . ?
Dy2 Cr1 3.4200(18) . ?
Dy2 Cr1 3.4476(19) 3_656 ?
Dy2 O3 2.410(9) . ?
Dy2 O3W 2.383(9) . ?
Dy2 O6 2.414(8) 3_656 ?
Dy2 O7 2.409(8) . ?
Dy2 O8 2.579(7) . ?
Dy2 O11 2.421(8) . ?
Dy2 O11 2.415(7) 3_656 ?
Dy2 O12 2.361(8) . ?
Dy2 O13 2.383(8) 3_656 ?
Dy2 C7 2.876(11) . ?
Dy3 O4W 2.363(8) . ?
Dy3 O5W 2.346(9) . ?
Dy3 O6W 2.389(9) . ?
Dy3 O7W 2.348(8) . ?
Dy3 O8 2.335(8) . ?
Dy3 O8W 2.372(10) . ?
Dy3 O9 2.347(8) . ?
Dy3 O10 2.391(9) . ?
Cr1 Dy2 3.4476(19) 3_656 ?
Cr1 O2 1.976(8) . ?
Cr1 O4 1.979(8) . ?
Cr1 O5 2.009(7) . ?
Cr1 O11 1.967(8) . ?
Cr1 O12 1.948(7) . ?
Cr1 O13 1.955(8) . ?
O1 C1 1.254(14) . ?
O2 C1 1.294(15) . ?
O3 C3 1.253(15) . ?
O4 C3 1.294(15) . ?
O5 C5 1.273(15) . ?
O6 Dy2 2.414(8) 3_656 ?
O6 C5 1.249(14) . ?
O7 C7 1.283(13) . ?
O8 C7 1.262(14) . ?
O9 C8 1.444(14) . ?
O10 C0AA 1.431(16) . ?
O11 Dy2 2.415(7) 3_656 ?
O13 Dy2 2.382(8) 3_656 ?
C1 C2 1.469(17) . ?
C3 C4 1.478(18) . ?
C5 C6 1.476(16) . ?
C7 C10 1.506(16) . ?
C8 C10 1.549(17) . ?
C0AA C10 1.500(17) . ?
C10 C11 1.524(17) . ?
Cl1 O14 1.400(11) . ?
Cl1 O15 1.404(11) . ?
Cl1 O16 1.415(11) . ?
Cl1 O17 1.446(12) . ?

loop_
_platon_squeeze_void_nr
_platon_squeeze_void_average_x
_platon_squeeze_void_average_y
_platon_squeeze_void_average_z
_platon_squeeze_void_volume
_platon_squeeze_void_count_electrons
_platon_squeeze_void_content
1 0.025 0.455 -0.011 3734 1214 ' '
